data_7703113
loop_
_publ_author_name
'Zhu, Diya'
'Qu, Zheng-Wang'
'Stephan, Douglas W.'

_publ_section_title
;
 Addition reactions and diazomethane capture by the intramolecular P-O-B
 FLP: tBu<sub>2</sub>POBcat.
;
_journal_issue 3
_journal_name_full 'Dalton transactions (Cambridge, England : 2003)'
_journal_page_first 901
_journal_page_last 910
_journal_paper_doi 10.1039/c9dt04560k
_journal_volume 49
_journal_year 2020
_chemical_formula_moiety 'C27 H32 B N2 O3 P'
_chemical_formula_sum 'C27 H32 B N2 O3 P'
_chemical_formula_weight 474.32
_space_group_crystal_system triclinic
_space_group_IT_number 2
_space_group_name_Hall '-P 1'
_space_group_name_H-M_alt 'P -1'
_atom_sites_solution_hydrogens geom
_audit_creation_date 2019-11-05
_audit_creation_method
;
Olex2 1.2
(compiled 2018.05.29 svn.r3508 for OlexSys, GUI svn.r5506)
;
_audit_update_record
;
2019-11-25 deposited with the CCDC.	2019-12-20 downloaded from the CCDC.
;
_cell_angle_alpha 104.696(13)
_cell_angle_beta 90.64(2)
_cell_angle_gamma 103.469(12)
_cell_formula_units_Z 4
_cell_length_a 11.168(5)
_cell_length_b 14.565(7)
_cell_length_c 16.547(7)
_cell_measurement_reflns_used 4112
_cell_measurement_temperature 150(2)
_cell_measurement_theta_max 25.04
_cell_measurement_theta_min 2.35
_cell_volume 2525(2)
_computing_cell_refinement 'SAINT V8.38A (?, 2016)'
_computing_data_collection 'Bruker APEX2'
_computing_data_reduction 'SAINT V8.38A (?, 2016)'
_computing_molecular_graphics 'Olex2 (Dolomanov et al., 2009)'
_computing_publication_material 'Olex2 (Dolomanov et al., 2009)'
_computing_structure_refinement 'XL (Sheldrick, 2008)'
_computing_structure_solution 'SHELXS-97 (Sheldrick 2008)'
_diffrn_ambient_temperature 150.15
_diffrn_measured_fraction_theta_full 0.999
_diffrn_measured_fraction_theta_max 0.998
_diffrn_measurement_device_type 'Bruker APEX-II CCD'
_diffrn_measurement_method '\f and \w scans'
_diffrn_radiation_type MoK\a
_diffrn_radiation_wavelength 0.71073
_diffrn_reflns_av_R_equivalents 0.0808
_diffrn_reflns_av_unetI/netI 0.1076
_diffrn_reflns_Laue_measured_fraction_full 0.999
_diffrn_reflns_Laue_measured_fraction_max 0.998
_diffrn_reflns_limit_h_max 14
_diffrn_reflns_limit_h_min -13
_diffrn_reflns_limit_k_max 18
_diffrn_reflns_limit_k_min -18
_diffrn_reflns_limit_l_max 20
_diffrn_reflns_limit_l_min -20
_diffrn_reflns_number 40668
_diffrn_reflns_point_group_measured_fraction_full 0.999
_diffrn_reflns_point_group_measured_fraction_max 0.998
_diffrn_reflns_theta_full 25.242
_diffrn_reflns_theta_max 26.690
_diffrn_reflns_theta_min 1.880
_diffrn_standards_number 0
_exptl_absorpt_coefficient_mu 0.140
_exptl_absorpt_correction_T_max 0.7455
_exptl_absorpt_correction_T_min 0.7042
_exptl_absorpt_correction_type multi-scan
_exptl_absorpt_process_details
;
SADABS-2016/2 (Bruker,2016/2) was used for absorption correction.
wR2(int) was 0.0609 before and 0.0550 after correction.
The Ratio of minimum to maximum transmission is 0.9446.
The \l/2 correction factor is Not present.
;
_exptl_crystal_colour colorless
_exptl_crystal_density_diffrn 1.248
_exptl_crystal_description shard
_exptl_crystal_F_000 1008
_exptl_crystal_size_max 0.08
_exptl_crystal_size_mid 0.06
_exptl_crystal_size_min 0.05
_refine_diff_density_max 1.019
_refine_diff_density_min -0.722
_refine_diff_density_rms 0.063
_refine_ls_extinction_method none
_refine_ls_goodness_of_fit_ref 1.017
_refine_ls_hydrogen_treatment constr
_refine_ls_matrix_type full
_refine_ls_number_parameters 625
_refine_ls_number_reflns 10653
_refine_ls_number_restraints 48
_refine_ls_restrained_S_all 1.061
_refine_ls_R_factor_all 0.1335
_refine_ls_R_factor_gt 0.0634
_refine_ls_shift/su_max 0.000
_refine_ls_shift/su_mean 0.000
_refine_ls_structure_factor_coef Fsqd
_refine_ls_weighting_details 'w=1/[\s^2^(Fo^2^)+(0.0601P)^2^+1.0551P] where P=(Fo^2^+2Fc^2^)/3'
_refine_ls_weighting_scheme calc
_refine_ls_wR_factor_gt 0.1263
_refine_ls_wR_factor_ref 0.1519
_reflns_Friedel_coverage 0.000
_reflns_number_gt 6106
_reflns_number_total 10653
_reflns_threshold_expression 'I > 2\s(I)'
_cod_data_source_file c9dt04560k2.cif
_cod_data_source_block final_a_CCDC3
_cod_depositor_comments 'Adding full bibliography for 7703107--7703116.cif.'
_cod_database_code 7703113
_shelx_shelxl_version_number 2018/3
_shelx_space_group_comment
;
The symmetry employed for this shelxl refinement is uniquely defined
by the following loop, which should always be used as a source of
symmetry information in preference to the above space-group names.
They are only intended as comments.
;
_olex2_refinement_description
;
1. Fixed Uiso
 At 1.2 times of:
  All C(H) groups
 At 1.5 times of:
  All C(H,H,H) groups
2. Rigid bond restraints
 C5, C6, C7, C8
 with sigma for 1-2 distances of 0.003 and sigma for 1-3 distances of 0.003
3. Uiso/Uaniso restraints and constraints
C5 \\sim C6 \\sim C7 \\sim C8: within 2A with sigma of 0.003 and sigma for
terminal atoms of 0.006
Uanis(C5) \\sim Ueq, Uanis(C6) \\sim Ueq, Uanis(C7) \\sim Ueq, Uanis(C8) \\sim
Ueq: with sigma of 0.003 and sigma for terminal atoms of 0.006
4.a Aromatic/amide H refined with riding coordinates:
 C11(H11), C27(H27), C17(H17), C14(H14), C48(H48), C54(H54), C47(H47),
 C23(H23), C44(H44), C21(H21), C46(H46), C40(H40), C50(H50), C25(H25), C13(H13),
  C26(H26), C24(H24), C53(H53), C37(H37), C12(H12), C20(H20), C45(H45),
 C51(H51), C52(H52), C19(H19), C38(H38), C39(H39), C18(H18)
4.b Idealised Me refined as rotating group:
 C33(H33A,H33B,H33C), C34(H34A,H34B,H34C), C35(H35A,H35B,H35C), C30(H30A,H30B,
 H30C), C31(H31A,H31B,H31C), C29(H29A,H29B,H29C), C2(H2A,H2B,H2C), C3(H3A,H3B,
 H3C), C4(H4A,H4B,H4C), C6(H6A,H6B,H6C), C7(H7A,H7B,H7C), C8(H8A,H8B,H8C)
;
_olex2_submission_special_instructions 'No special instructions were received'

loop_
_space_group_symop_operation_xyz
'x, y, z'
'-x, -y, -z'

loop_
_atom_site_label
_atom_site_type_symbol
_atom_site_fract_x
_atom_site_fract_y
_atom_site_fract_z
_atom_site_U_iso_or_equiv
_atom_site_adp_type
_atom_site_occupancy
_atom_site_site_symmetry_order
_atom_site_calc_flag
_atom_site_refinement_flags_posn
_atom_site_refinement_flags_adp
P2 P -0.06541(7) 0.12937(6) 0.31160(5) 0.02081(19) Uani 1 1 d . .
P1 P 0.34000(7) 0.85208(6) 0.15405(5) 0.0234(2) Uani 1 1 d . .
O6 O 0.20471(17) 0.14154(14) 0.43844(12) 0.0238(5) Uani 1 1 d . .
O2 O 0.61402(17) 0.83369(14) 0.04161(12) 0.0240(5) Uani 1 1 d . .
O4 O 0.07076(16) 0.11791(14) 0.31364(12) 0.0233(5) Uani 1 1 d . .
O5 O 0.25143(17) 0.25568(14) 0.35795(12) 0.0257(5) Uani 1 1 d . .
O3 O 0.55706(17) 0.70944(14) 0.11098(12) 0.0262(5) Uani 1 1 d . .
O1 O 0.48182(17) 0.85739(14) 0.15626(12) 0.0242(5) Uani 1 1 d . .
N4 N 0.0519(2) 0.24801(17) 0.43337(14) 0.0212(6) Uani 1 1 d . .
N3 N -0.0616(2) 0.22682(18) 0.38832(14) 0.0230(6) Uani 1 1 d . .
N2 N 0.3820(2) 0.73862(18) 0.02823(15) 0.0244(6) Uani 1 1 d . .
N1 N 0.2840(2) 0.7701(2) 0.06671(17) 0.0358(7) Uani 1 1 d . .
C42 C 0.0772(3) 0.3156(2) 0.50519(17) 0.0213(7) Uani 1 1 d . .
C22 C 0.2430(3) 0.6161(2) -0.08788(18) 0.0222(7) Uani 1 1 d . .
C9 C 0.6776(3) 0.7183(2) 0.08942(17) 0.0212(7) Uani 1 1 d . .
C43 C 0.2008(3) 0.3383(2) 0.55203(17) 0.0224(7) Uani 1 1 d . .
C10 C 0.7109(3) 0.7909(2) 0.04813(18) 0.0217(7) Uani 1 1 d . .
C16 C 0.4767(3) 0.6467(2) -0.08435(18) 0.0235(7) Uani 1 1 d . .
C49 C -0.0109(3) 0.3725(2) 0.54425(17) 0.0244(7) Uani 1 1 d . .
C15 C 0.3646(3) 0.6714(2) -0.04360(18) 0.0217(7) Uani 1 1 d . .
C41 C 0.3311(3) 0.1736(2) 0.43665(18) 0.0263(7) Uani 1 1 d . .
C11 C 0.8266(3) 0.8132(2) 0.01949(18) 0.0262(7) Uani 1 1 d . .
H11 H 0.849335 0.863191 -0.008786 0.031 Uiso 1 1 calc R .
C1 C 0.3200(3) 0.9714(2) 0.14814(18) 0.0266(7) Uani 1 1 d . .
C27 C 0.1293(3) 0.6105(2) -0.0519(2) 0.0318(8) Uani 1 1 d . .
H27 H 0.126581 0.646612 0.004308 0.038 Uiso 1 1 calc R .
C36 C 0.3583(3) 0.2402(2) 0.38894(18) 0.0255(7) Uani 1 1 d . .
C32 C -0.1609(3) 0.0167(2) 0.33125(19) 0.0248(7) Uani 1 1 d . .
C17 C 0.5440(3) 0.7042(2) -0.13214(19) 0.0314(8) Uani 1 1 d . .
H17 H 0.521780 0.761934 -0.136694 0.038 Uiso 1 1 calc R .
C14 C 0.7581(3) 0.6653(2) 0.10516(19) 0.0290(7) Uani 1 1 d . .
H14 H 0.734991 0.616259 0.134322 0.035 Uiso 1 1 calc R .
C28 C -0.1061(3) 0.1546(2) 0.21317(18) 0.0273(7) Uani 1 1 d . .
C48 C 0.2109(3) 0.2982(2) 0.61913(19) 0.0289(7) Uani 1 1 d . .
H48 H 0.141607 0.253407 0.631559 0.035 Uiso 1 1 calc R .
C54 C -0.1374(3) 0.3326(2) 0.54421(18) 0.0302(8) Uani 1 1 d . .
H54 H -0.171213 0.265209 0.518038 0.036 Uiso 1 1 calc R .
C47 C 0.3217(3) 0.3232(3) 0.6680(2) 0.0351(8) Uani 1 1 d . .
H47 H 0.328246 0.294636 0.713046 0.042 Uiso 1 1 calc R .
C23 C 0.2419(3) 0.5608(2) -0.17102(19) 0.0298(7) Uani 1 1 d . .
H23 H 0.317474 0.562662 -0.197146 0.036 Uiso 1 1 calc R .
C44 C 0.3035(3) 0.4046(2) 0.5359(2) 0.0325(8) Uani 1 1 d . .
H44 H 0.298389 0.432664 0.490450 0.039 Uiso 1 1 calc R .
C21 C 0.5087(3) 0.5612(2) -0.08111(19) 0.0294(8) Uani 1 1 d . .
H21 H 0.461089 0.519620 -0.051198 0.035 Uiso 1 1 calc R .
C46 C 0.4222(3) 0.3895(3) 0.6511(2) 0.0364(8) Uani 1 1 d . .
H46 H 0.497483 0.407056 0.684888 0.044 Uiso 1 1 calc R .
C40 C 0.4222(3) 0.1459(3) 0.47445(19) 0.0338(8) Uani 1 1 d . .
H40 H 0.403269 0.100442 0.507470 0.041 Uiso 1 1 calc R .
C50 C 0.0349(3) 0.4721(2) 0.58325(18) 0.0322(8) Uani 1 1 d . .
H50 H 0.120823 0.500704 0.584970 0.039 Uiso 1 1 calc R .
C25 C 0.0222(3) 0.4997(2) -0.1792(2) 0.0374(8) Uani 1 1 d . .
H25 H -0.052508 0.460724 -0.210038 0.045 Uiso 1 1 calc R .
C13 C 0.8757(3) 0.6873(3) 0.0762(2) 0.0337(8) Uani 1 1 d . .
H13 H 0.933921 0.652160 0.085633 0.040 Uiso 1 1 calc R .
C26 C 0.0205(3) 0.5529(2) -0.0975(2) 0.0350(8) Uani 1 1 d . .
H26 H -0.055699 0.550093 -0.072188 0.042 Uiso 1 1 calc R .
C24 C 0.1326(3) 0.5035(3) -0.2157(2) 0.0375(8) Uani 1 1 d . .
H24 H 0.134021 0.466643 -0.271785 0.045 Uiso 1 1 calc R .
C53 C -0.2149(3) 0.3913(3) 0.5825(2) 0.0410(9) Uani 1 1 d . .
H53 H -0.300641 0.363222 0.582499 0.049 Uiso 1 1 calc R .
C37 C 0.4789(3) 0.2816(3) 0.37575(19) 0.0352(8) Uani 1 1 d . .
H37 H 0.497626 0.326920 0.342586 0.042 Uiso 1 1 calc R .
C12 C 0.9090(3) 0.7590(2) 0.0339(2) 0.0324(8) Uani 1 1 d . .
H12 H 0.989279 0.771714 0.014365 0.039 Uiso 1 1 calc R .
C33 C -0.1301(3) -0.0747(2) 0.2739(2) 0.0375(8) Uani 1 1 d . .
H33A H -0.177372 -0.133344 0.288294 0.056 Uiso 1 1 calc GR .
H33B H -0.041594 -0.070281 0.281666 0.056 Uiso 1 1 calc GR .
H33C H -0.151663 -0.078694 0.215364 0.056 Uiso 1 1 calc GR .
C20 C 0.6088(3) 0.5357(3) -0.1208(2) 0.0389(9) Uani 1 1 d . .
H20 H 0.631125 0.477910 -0.116585 0.047 Uiso 1 1 calc R .
C45 C 0.4136(3) 0.4301(3) 0.5858(2) 0.0382(9) Uani 1 1 d . .
H45 H 0.482855 0.475815 0.574443 0.046 Uiso 1 1 calc R .
C51 C -0.0438(4) 0.5302(3) 0.6197(2) 0.0408(9) Uani 1 1 d . .
H51 H -0.011456 0.598198 0.644440 0.049 Uiso 1 1 calc R .
C52 C -0.1677(3) 0.4894(3) 0.62004(19) 0.0408(9) Uani 1 1 d . .
H52 H -0.220653 0.528727 0.646092 0.049 Uiso 1 1 calc R .
C19 C 0.6766(3) 0.5940(3) -0.1665(2) 0.0399(9) Uani 1 1 d . .
H19 H 0.745867 0.576693 -0.193469 0.048 Uiso 1 1 calc R .
C34 C -0.2998(3) 0.0105(3) 0.3205(2) 0.0419(9) Uani 1 1 d . .
H34A H -0.346753 -0.045226 0.339153 0.063 Uiso 1 1 calc GR .
H34B H -0.323792 0.001654 0.261357 0.063 Uiso 1 1 calc GR .
H34C H -0.317480 0.070995 0.354169 0.063 Uiso 1 1 calc GR .
C35 C -0.1245(3) 0.0222(3) 0.4229(2) 0.0389(9) Uani 1 1 d . .
H35A H -0.168318 -0.037941 0.436498 0.058 Uiso 1 1 calc GR .
H35B H -0.146944 0.078551 0.460356 0.058 Uiso 1 1 calc GR .
H35C H -0.035293 0.029583 0.430115 0.058 Uiso 1 1 calc GR .
C30 C -0.1363(3) 0.0625(3) 0.1379(2) 0.0415(9) Uani 1 1 d . .
H30A H -0.144372 0.082030 0.086001 0.062 Uiso 1 1 calc GR .
H30B H -0.214004 0.018540 0.145196 0.062 Uiso 1 1 calc GR .
H30C H -0.069598 0.028588 0.134776 0.062 Uiso 1 1 calc GR .
C38 C 0.5715(3) 0.2533(3) 0.4137(2) 0.0455(10) Uani 1 1 d . .
H38 H 0.655415 0.279800 0.406177 0.055 Uiso 1 1 calc R .
C31 C -0.2158(3) 0.2028(3) 0.2243(2) 0.0422(9) Uani 1 1 d . .
H31A H -0.231768 0.222665 0.173670 0.063 Uiso 1 1 calc GR .
H31B H -0.196250 0.260556 0.272482 0.063 Uiso 1 1 calc GR .
H31C H -0.289352 0.156040 0.233854 0.063 Uiso 1 1 calc GR .
C39 C 0.5438(3) 0.1880(3) 0.4618(2) 0.0475(10) Uani 1 1 d . .
H39 H 0.609334 0.170934 0.487135 0.057 Uiso 1 1 calc R .
C29 C 0.0084(3) 0.2274(2) 0.1954(2) 0.0402(9) Uani 1 1 d . .
H29A H -0.013227 0.253337 0.149546 0.060 Uiso 1 1 calc GR .
H29B H 0.074442 0.193757 0.179524 0.060 Uiso 1 1 calc GR .
H29C H 0.036758 0.281408 0.245843 0.060 Uiso 1 1 calc GR .
C18 C 0.6434(3) 0.6773(3) -0.1730(2) 0.0386(9) Uani 1 1 d . .
H18 H 0.688758 0.716569 -0.205628 0.046 Uiso 1 1 calc R .
B2 B 0.1507(3) 0.1890(3) 0.3855(2) 0.0221(8) Uani 1 1 d . .
B1 B 0.5157(3) 0.7857(3) 0.0844(2) 0.0234(8) Uani 1 1 d . .
C2 C 0.1847(3) 0.9686(3) 0.1300(3) 0.0522(11) Uani 1 1 d . .
H2A H 0.178555 1.031058 0.120289 0.078 Uiso 1 1 calc GR .
H2B H 0.138218 0.957600 0.177948 0.078 Uiso 1 1 calc GR .
H2C H 0.150446 0.915370 0.080023 0.078 Uiso 1 1 calc GR .
C3 C 0.3905(4) 0.9929(3) 0.0737(3) 0.0658(13) Uani 1 1 d . .
H3A H 0.380487 1.055020 0.065404 0.099 Uiso 1 1 calc GR .
H3B H 0.357849 0.940069 0.023134 0.099 Uiso 1 1 calc GR .
H3C H 0.478302 0.997274 0.084814 0.099 Uiso 1 1 calc GR .
C4 C 0.3746(4) 1.0521(3) 0.2271(3) 0.0737(14) Uani 1 1 d . .
H4A H 0.370144 1.115616 0.218986 0.111 Uiso 1 1 calc GR .
H4B H 0.461084 1.052341 0.238295 0.111 Uiso 1 1 calc GR .
H4C H 0.327796 1.040199 0.274680 0.111 Uiso 1 1 calc GR .
C5 C 0.2793(3) 0.8098(3) 0.2448(2) 0.0374(7) Uani 1 1 d . U
C6 C 0.1428(3) 0.7996(3) 0.2486(3) 0.0612(10) Uani 1 1 d . U
H6A H 0.113363 0.768686 0.293164 0.092 Uiso 1 1 calc GR .
H6B H 0.100297 0.758960 0.194756 0.092 Uiso 1 1 calc GR .
H6C H 0.125553 0.864466 0.260216 0.092 Uiso 1 1 calc GR .
C7 C 0.3004(4) 0.7057(3) 0.2276(3) 0.0783(12) Uani 1 1 d . U
H7A H 0.283646 0.681136 0.277249 0.117 Uiso 1 1 calc GR .
H7B H 0.386187 0.707603 0.214532 0.117 Uiso 1 1 calc GR .
H7C H 0.244746 0.662225 0.179936 0.117 Uiso 1 1 calc GR .
C8 C 0.3497(4) 0.8717(4) 0.3250(3) 0.0888(14) Uani 1 1 d . U
H8A H 0.331764 0.837317 0.368949 0.133 Uiso 1 1 calc GR .
H8B H 0.325047 0.933822 0.341460 0.133 Uiso 1 1 calc GR .
H8C H 0.438326 0.884656 0.317318 0.133 Uiso 1 1 calc GR .

loop_
_atom_site_aniso_label
_atom_site_aniso_U_11
_atom_site_aniso_U_22
_atom_site_aniso_U_33
_atom_site_aniso_U_23
_atom_site_aniso_U_13
_atom_site_aniso_U_12
P2 0.0209(4) 0.0197(4) 0.0198(4) 0.0026(3) -0.0002(3) 0.0040(3)
P1 0.0222(4) 0.0212(4) 0.0244(4) 0.0012(3) 0.0028(3) 0.0059(3)
O6 0.0223(11) 0.0239(12) 0.0250(11) 0.0055(9) 0.0000(9) 0.0064(9)
O2 0.0247(11) 0.0207(12) 0.0281(12) 0.0072(9) 0.0032(9) 0.0078(9)
O4 0.0212(11) 0.0231(12) 0.0209(11) -0.0015(9) 0.0000(8) 0.0040(9)
O5 0.0226(11) 0.0261(12) 0.0251(11) 0.0057(9) 0.0000(9) 0.0010(9)
O3 0.0243(11) 0.0239(12) 0.0330(12) 0.0104(10) 0.0071(9) 0.0073(9)
O1 0.0221(11) 0.0233(12) 0.0243(11) 0.0002(9) 0.0011(9) 0.0068(9)
N4 0.0215(13) 0.0205(14) 0.0195(13) 0.0038(11) 0.0005(10) 0.0029(11)
N3 0.0187(13) 0.0267(15) 0.0206(13) 0.0018(11) -0.0025(10) 0.0050(11)
N2 0.0223(13) 0.0211(14) 0.0279(14) 0.0028(12) 0.0039(11) 0.0057(11)
N1 0.0190(14) 0.0350(17) 0.0407(17) -0.0137(13) 0.0019(12) 0.0074(12)
C42 0.0244(16) 0.0200(17) 0.0182(16) 0.0051(13) 0.0009(12) 0.0029(13)
C22 0.0278(17) 0.0185(16) 0.0215(16) 0.0046(13) -0.0006(13) 0.0091(13)
C9 0.0230(16) 0.0189(16) 0.0196(15) 0.0024(13) 0.0007(12) 0.0042(13)
C43 0.0272(17) 0.0210(17) 0.0157(15) -0.0006(13) -0.0016(12) 0.0054(13)
C10 0.0219(16) 0.0207(17) 0.0215(16) 0.0028(13) -0.0006(12) 0.0067(13)
C16 0.0229(16) 0.0245(18) 0.0200(16) 0.0017(13) 0.0003(12) 0.0044(13)
C49 0.0355(18) 0.0255(18) 0.0138(15) 0.0033(13) 0.0000(13) 0.0126(14)
C15 0.0263(16) 0.0185(16) 0.0214(16) 0.0057(13) 0.0032(13) 0.0070(13)
C41 0.0205(16) 0.0307(19) 0.0215(16) -0.0023(14) 0.0028(13) 0.0044(14)
C11 0.0244(16) 0.0279(18) 0.0250(17) 0.0055(14) 0.0033(13) 0.0052(14)
C1 0.0326(18) 0.0247(18) 0.0231(17) 0.0038(14) 0.0022(14) 0.0109(14)
C27 0.0291(18) 0.034(2) 0.0278(18) 0.0002(15) -0.0020(14) 0.0068(15)
C36 0.0217(16) 0.0277(18) 0.0198(16) -0.0038(14) 0.0002(13) 0.0028(14)
C32 0.0238(16) 0.0202(17) 0.0302(17) 0.0089(14) -0.0013(13) 0.0022(13)
C17 0.0388(19) 0.0293(19) 0.0271(18) 0.0096(15) 0.0048(15) 0.0078(15)
C14 0.0350(18) 0.0253(18) 0.0291(18) 0.0075(15) -0.0010(14) 0.0116(15)
C28 0.0375(18) 0.0249(18) 0.0192(16) 0.0051(14) -0.0023(14) 0.0083(15)
C48 0.0315(18) 0.0296(19) 0.0268(18) 0.0076(15) 0.0050(14) 0.0096(15)
C54 0.0337(18) 0.035(2) 0.0201(16) 0.0031(14) 0.0011(14) 0.0097(15)
C47 0.039(2) 0.045(2) 0.0253(18) 0.0113(16) -0.0013(15) 0.0177(17)
C23 0.0362(19) 0.0272(19) 0.0272(18) 0.0053(15) -0.0016(15) 0.0122(15)
C44 0.0340(19) 0.030(2) 0.0293(18) 0.0091(15) -0.0036(15) -0.0013(15)
C21 0.0386(19) 0.0275(19) 0.0270(18) 0.0098(15) 0.0077(15) 0.0146(15)
C46 0.0289(18) 0.041(2) 0.0316(19) -0.0021(17) -0.0112(15) 0.0073(16)
C40 0.0310(19) 0.046(2) 0.0245(18) 0.0034(16) -0.0003(14) 0.0162(16)
C50 0.047(2) 0.034(2) 0.0154(16) 0.0032(14) 0.0008(14) 0.0140(17)
C25 0.038(2) 0.030(2) 0.038(2) 0.0011(16) -0.0162(16) 0.0046(16)
C13 0.0293(18) 0.041(2) 0.0330(19) 0.0033(16) -0.0031(15) 0.0190(16)
C26 0.0258(18) 0.036(2) 0.038(2) 0.0035(17) -0.0047(15) 0.0053(15)
C24 0.048(2) 0.036(2) 0.0261(18) -0.0028(16) -0.0106(16) 0.0170(17)
C53 0.041(2) 0.061(3) 0.0241(18) 0.0038(18) 0.0047(16) 0.0261(19)
C37 0.0291(18) 0.041(2) 0.0224(17) -0.0028(15) 0.0027(14) -0.0044(16)
C12 0.0196(16) 0.041(2) 0.0317(19) 0.0024(16) 0.0028(14) 0.0064(15)
C33 0.041(2) 0.0238(19) 0.046(2) 0.0086(16) -0.0007(17) 0.0056(16)
C20 0.041(2) 0.041(2) 0.039(2) 0.0044(17) 0.0024(17) 0.0249(17)
C45 0.0340(19) 0.037(2) 0.036(2) 0.0084(17) -0.0046(16) -0.0037(16)
C51 0.074(3) 0.031(2) 0.0239(18) 0.0059(16) 0.0040(18) 0.028(2)
C52 0.060(3) 0.055(3) 0.0186(18) 0.0062(17) 0.0064(17) 0.040(2)
C19 0.0313(19) 0.061(3) 0.0268(19) 0.0015(18) 0.0090(15) 0.0210(18)
C34 0.0221(18) 0.043(2) 0.059(2) 0.0190(19) 0.0023(16) -0.0014(16)
C35 0.042(2) 0.040(2) 0.037(2) 0.0210(17) 0.0031(16) 0.0029(17)
C30 0.059(2) 0.039(2) 0.0235(18) 0.0012(16) -0.0099(16) 0.0138(18)
C38 0.0202(18) 0.071(3) 0.033(2) -0.001(2) 0.0006(15) 0.0035(18)
C31 0.057(2) 0.040(2) 0.037(2) 0.0141(18) -0.0042(17) 0.0236(19)
C39 0.029(2) 0.079(3) 0.032(2) 0.006(2) -0.0020(16) 0.0169(19)
C29 0.058(2) 0.034(2) 0.0265(19) 0.0093(16) 0.0103(17) 0.0063(18)
C18 0.0333(19) 0.048(2) 0.0307(19) 0.0113(17) 0.0104(16) 0.0019(17)
B2 0.0187(17) 0.0223(19) 0.0220(18) 0.0028(15) 0.0017(14) 0.0020(15)
B1 0.0215(18) 0.0192(19) 0.029(2) 0.0037(16) 0.0027(15) 0.0057(15)
C2 0.039(2) 0.041(2) 0.084(3) 0.021(2) 0.004(2) 0.0197(18)
C3 0.092(3) 0.075(3) 0.067(3) 0.052(3) 0.048(3) 0.052(3)
C4 0.122(4) 0.019(2) 0.070(3) -0.005(2) -0.042(3) 0.018(2)
C5 0.0373(14) 0.0428(16) 0.0387(15) 0.0218(13) 0.0105(12) 0.0102(13)
C6 0.0422(16) 0.094(3) 0.056(2) 0.035(2) 0.0202(16) 0.0159(17)
C7 0.090(3) 0.065(2) 0.104(3) 0.050(2) 0.047(2) 0.033(2)
C8 0.096(3) 0.100(3) 0.047(2) 0.0331(19) -0.0141(19) -0.037(2)

loop_
_atom_type_symbol
_atom_type_description
_atom_type_scat_dispersion_real
_atom_type_scat_dispersion_imag
_atom_type_scat_source
C C 0.0033 0.0016 'International Tables Vol C Tables 4.2.6.8 and 6.1.1.4'
H H 0.0000 0.0000 'International Tables Vol C Tables 4.2.6.8 and 6.1.1.4'
B B 0.0013 0.0007 'International Tables Vol C Tables 4.2.6.8 and 6.1.1.4'
N N 0.0061 0.0033 'International Tables Vol C Tables 4.2.6.8 and 6.1.1.4'
O O 0.0106 0.0060 'International Tables Vol C Tables 4.2.6.8 and 6.1.1.4'
P P 0.1023 0.0942 'International Tables Vol C Tables 4.2.6.8 and 6.1.1.4'

loop_
_geom_angle_atom_site_label_1
_geom_angle_atom_site_label_2
_geom_angle_atom_site_label_3
_geom_angle
O4 P2 N3 103.74(12)
O4 P2 C32 105.54(12)
O4 P2 C28 110.34(12)
N3 P2 C32 112.71(13)
N3 P2 C28 108.32(14)
C28 P2 C32 115.51(14)
O1 P1 N1 104.00(12)
O1 P1 C1 107.71(12)
O1 P1 C5 107.69(14)
N1 P1 C1 109.56(15)
N1 P1 C5 110.67(16)
C1 P1 C5 116.42(15)
C41 O6 B2 105.7(2)
C10 O2 B1 105.5(2)
B2 O4 P2 113.08(17)
C36 O5 B2 105.1(2)
C9 O3 B1 105.5(2)
B1 O1 P1 112.90(18)
N3 N4 B2 114.4(2)
C42 N4 N3 120.8(2)
C42 N4 B2 124.6(2)
N4 N3 P2 106.04(17)
N1 N2 B1 114.0(2)
C15 N2 N1 121.1(2)
C15 N2 B1 124.7(2)
N2 N1 P1 107.34(19)
N4 C42 C43 119.9(2)
N4 C42 C49 123.6(3)
C49 C42 C43 116.5(2)
C27 C22 C15 125.1(3)
C27 C22 C23 117.3(3)
C23 C22 C15 117.6(3)
O3 C9 C10 110.5(2)
C14 C9 O3 127.4(3)
C14 C9 C10 122.1(3)
C48 C43 C42 118.8(3)
C44 C43 C42 122.5(3)
C44 C43 C48 118.5(3)
C9 C10 O2 110.5(2)
C11 C10 O2 127.8(3)
C11 C10 C9 121.7(3)
C17 C16 C15 121.0(3)
C21 C16 C15 120.2(3)
C21 C16 C17 118.6(3)
C54 C49 C42 123.9(3)
C54 C49 C50 117.9(3)
C50 C49 C42 118.2(3)
N2 C15 C22 125.6(3)
N2 C15 C16 117.7(3)
C22 C15 C16 116.7(2)
C36 C41 O6 110.4(3)
C40 C41 O6 127.7(3)
C40 C41 C36 121.9(3)
C10 C11 H11 121.5
C10 C11 C12 117.0(3)
C12 C11 H11 121.5
C2 C1 P1 111.7(2)
C2 C1 C3 108.0(3)
C3 C1 P1 105.2(2)
C4 C1 P1 112.1(2)
C4 C1 C2 110.5(3)
C4 C1 C3 109.0(3)
C22 C27 H27 119.6
C26 C27 C22 120.8(3)
C26 C27 H27 119.6
O5 C36 C41 110.8(2)
O5 C36 C37 127.6(3)
C41 C36 C37 121.7(3)
C33 C32 P2 110.9(2)
C33 C32 C35 108.5(3)
C34 C32 P2 112.1(2)
C34 C32 C33 110.1(3)
C34 C32 C35 109.8(3)
C35 C32 P2 105.2(2)
C16 C17 H17 119.9
C18 C17 C16 120.1(3)
C18 C17 H17 119.9
C9 C14 H14 121.6
C9 C14 C13 116.7(3)
C13 C14 H14 121.6
C30 C28 P2 113.4(2)
C31 C28 P2 109.6(2)
C31 C28 C30 110.1(3)
C31 C28 C29 109.3(3)
C29 C28 P2 106.0(2)
C29 C28 C30 108.4(2)
C43 C48 H48 119.7
C47 C48 C43 120.5(3)
C47 C48 H48 119.7
C49 C54 H54 119.8
C49 C54 C53 120.5(3)
C53 C54 H54 119.8
C48 C47 H47 120.0
C46 C47 C48 120.0(3)
C46 C47 H47 120.0
C22 C23 H23 119.4
C24 C23 C22 121.2(3)
C24 C23 H23 119.4
C43 C44 H44 119.7
C45 C44 C43 120.7(3)
C45 C44 H44 119.7
C16 C21 H21 119.6
C20 C21 C16 120.9(3)
C20 C21 H21 119.6
C47 C46 H46 119.9
C45 C46 C47 120.3(3)
C45 C46 H46 119.9
C41 C40 H40 121.7
C41 C40 C39 116.6(3)
C39 C40 H40 121.7
C49 C50 H50 119.5
C51 C50 C49 121.0(3)
C51 C50 H50 119.5
C26 C25 H25 120.2
C24 C25 H25 120.2
C24 C25 C26 119.6(3)
C14 C13 H13 119.3
C12 C13 C14 121.4(3)
C12 C13 H13 119.3
C27 C26 H26 119.7
C25 C26 C27 120.6(3)
C25 C26 H26 119.7
C23 C24 H24 119.8
C25 C24 C23 120.4(3)
C25 C24 H24 119.8
C54 C53 H53 119.7
C52 C53 C54 120.5(3)
C52 C53 H53 119.7
C36 C37 H37 121.7
C36 C37 C38 116.5(3)
C38 C37 H37 121.7
C11 C12 H12 119.4
C13 C12 C11 121.2(3)
C13 C12 H12 119.4
C32 C33 H33A 109.5
C32 C33 H33B 109.5
C32 C33 H33C 109.5
H33A C33 H33B 109.5
H33A C33 H33C 109.5
H33B C33 H33C 109.5
C21 C20 H20 119.9
C21 C20 C19 120.1(3)
C19 C20 H20 119.9
C44 C45 H45 120.0
C46 C45 C44 120.1(3)
C46 C45 H45 120.0
C50 C51 H51 119.9
C52 C51 C50 120.2(3)
C52 C51 H51 119.9
C53 C52 H52 120.1
C51 C52 C53 119.8(3)
C51 C52 H52 120.1
C20 C19 H19 120.1
C18 C19 C20 119.8(3)
C18 C19 H19 120.1
C32 C34 H34A 109.5
C32 C34 H34B 109.5
C32 C34 H34C 109.5
H34A C34 H34B 109.5
H34A C34 H34C 109.5
H34B C34 H34C 109.5
C32 C35 H35A 109.5
C32 C35 H35B 109.5
C32 C35 H35C 109.5
H35A C35 H35B 109.5
H35A C35 H35C 109.5
H35B C35 H35C 109.5
C28 C30 H30A 109.5
C28 C30 H30B 109.5
C28 C30 H30C 109.5
H30A C30 H30B 109.5
H30A C30 H30C 109.5
H30B C30 H30C 109.5
C37 C38 H38 119.3
C39 C38 C37 121.5(3)
C39 C38 H38 119.3
C28 C31 H31A 109.5
C28 C31 H31B 109.5
C28 C31 H31C 109.5
H31A C31 H31B 109.5
H31A C31 H31C 109.5
H31B C31 H31C 109.5
C40 C39 H39 119.1
C38 C39 C40 121.8(3)
C38 C39 H39 119.1
C28 C29 H29A 109.5
C28 C29 H29B 109.5
C28 C29 H29C 109.5
H29A C29 H29B 109.5
H29A C29 H29C 109.5
H29B C29 H29C 109.5
C17 C18 H18 119.8
C19 C18 C17 120.4(3)
C19 C18 H18 119.8
O6 B2 O4 112.5(3)
O6 B2 O5 107.9(2)
O6 B2 N4 112.5(2)
O4 B2 N4 101.2(2)
O5 B2 O4 111.9(2)
O5 B2 N4 110.8(2)
O2 B1 O3 107.9(2)
O2 B1 O1 111.0(2)
O2 B1 N2 114.7(3)
O3 B1 O1 111.8(3)
O3 B1 N2 109.9(2)
O1 B1 N2 101.4(2)
C1 C2 H2A 109.5
C1 C2 H2B 109.5
C1 C2 H2C 109.5
H2A C2 H2B 109.5
H2A C2 H2C 109.5
H2B C2 H2C 109.5
C1 C3 H3A 109.5
C1 C3 H3B 109.5
C1 C3 H3C 109.5
H3A C3 H3B 109.5
H3A C3 H3C 109.5
H3B C3 H3C 109.5
C1 C4 H4A 109.5
C1 C4 H4B 109.5
C1 C4 H4C 109.5
H4A C4 H4B 109.5
H4A C4 H4C 109.5
H4B C4 H4C 109.5
C6 C5 P1 112.7(3)
C6 C5 C7 106.9(3)
C7 C5 P1 103.6(2)
C8 C5 P1 111.8(3)
C8 C5 C6 112.1(3)
C8 C5 C7 109.2(4)
C5 C6 H6A 109.5
C5 C6 H6B 109.5
C5 C6 H6C 109.5
H6A C6 H6B 109.5
H6A C6 H6C 109.5
H6B C6 H6C 109.5
C5 C7 H7A 109.5
C5 C7 H7B 109.5
C5 C7 H7C 109.5
H7A C7 H7B 109.5
H7A C7 H7C 109.5
H7B C7 H7C 109.5
C5 C8 H8A 109.5
C5 C8 H8B 109.5
C5 C8 H8C 109.5
H8A C8 H8B 109.5
H8A C8 H8C 109.5
H8B C8 H8C 109.5

loop_
_geom_bond_atom_site_label_1
_geom_bond_atom_site_label_2
_geom_bond_distance
P2 O4 1.569(2)
P2 N3 1.638(3)
P2 C32 1.843(3)
P2 C28 1.833(3)
P1 O1 1.567(2)
P1 N1 1.631(3)
P1 C1 1.830(3)
P1 C5 1.842(3)
O6 C41 1.383(3)
O6 B2 1.449(4)
O2 C10 1.385(3)
O2 B1 1.451(4)
O4 B2 1.485(4)
O5 C36 1.382(4)
O5 B2 1.464(4)
O3 C9 1.382(3)
O3 B1 1.458(4)
O1 B1 1.487(4)
N4 N3 1.392(3)
N4 C42 1.316(4)
N4 B2 1.643(4)
N2 N1 1.384(3)
N2 C15 1.313(4)
N2 B1 1.652(4)
C42 C43 1.500(4)
C42 C49 1.482(4)
C22 C15 1.483(4)
C22 C27 1.402(4)
C22 C23 1.405(4)
C9 C10 1.383(4)
C9 C14 1.375(4)
C43 C48 1.394(4)
C43 C44 1.393(4)
C10 C11 1.376(4)
C16 C15 1.503(4)
C16 C17 1.396(4)
C16 C21 1.386(4)
C49 C54 1.397(4)
C49 C50 1.398(4)
C41 C36 1.383(4)
C41 C40 1.377(4)
C11 H11 0.9500
C11 C12 1.399(4)
C1 C2 1.527(4)
C1 C3 1.529(4)
C1 C4 1.526(5)
C27 H27 0.9500
C27 C26 1.390(4)
C36 C37 1.386(4)
C32 C33 1.540(4)
C32 C34 1.538(4)
C32 C35 1.543(4)
C17 H17 0.9500
C17 C18 1.389(4)
C14 H14 0.9500
C14 C13 1.397(4)
C28 C30 1.548(4)
C28 C31 1.540(4)
C28 C29 1.544(4)
C48 H48 0.9500
C48 C47 1.391(4)
C54 H54 0.9500
C54 C53 1.400(4)
C47 H47 0.9500
C47 C46 1.383(5)
C23 H23 0.9500
C23 C24 1.388(4)
C44 H44 0.9500
C44 C45 1.392(4)
C21 H21 0.9500
C21 C20 1.380(4)
C46 H46 0.9500
C46 C45 1.370(5)
C40 H40 0.9500
C40 C39 1.396(4)
C50 H50 0.9500
C50 C51 1.397(4)
C25 H25 0.9500
C25 C26 1.379(5)
C25 C24 1.374(5)
C13 H13 0.9500
C13 C12 1.384(5)
C26 H26 0.9500
C24 H24 0.9500
C53 H53 0.9500
C53 C52 1.377(5)
C37 H37 0.9500
C37 C38 1.396(5)
C12 H12 0.9500
C33 H33A 0.9800
C33 H33B 0.9800
C33 H33C 0.9800
C20 H20 0.9500
C20 C19 1.381(5)
C45 H45 0.9500
C51 H51 0.9500
C51 C52 1.373(5)
C52 H52 0.9500
C19 H19 0.9500
C19 C18 1.376(5)
C34 H34A 0.9800
C34 H34B 0.9800
C34 H34C 0.9800
C35 H35A 0.9800
C35 H35B 0.9800
C35 H35C 0.9800
C30 H30A 0.9800
C30 H30B 0.9800
C30 H30C 0.9800
C38 H38 0.9500
C38 C39 1.373(5)
C31 H31A 0.9800
C31 H31B 0.9800
C31 H31C 0.9800
C39 H39 0.9500
C29 H29A 0.9800
C29 H29B 0.9800
C29 H29C 0.9800
C18 H18 0.9500
C2 H2A 0.9800
C2 H2B 0.9800
C2 H2C 0.9800
C3 H3A 0.9800
C3 H3B 0.9800
C3 H3C 0.9800
C4 H4A 0.9800
C4 H4B 0.9800
C4 H4C 0.9800
C5 C6 1.500(5)
C5 C7 1.544(5)
C5 C8 1.494(5)
C6 H6A 0.9800
C6 H6B 0.9800
C6 H6C 0.9800
C7 H7A 0.9800
C7 H7B 0.9800
C7 H7C 0.9800
C8 H8A 0.9800
C8 H8B 0.9800
C8 H8C 0.9800
